data_7050801
_journal_name_full 'New Journal of Chemistry'
_journal_paper_doi 10.1039/b110975h
_journal_year 2002
_chemical_formula_moiety 'C22 H24 B2 F4 N2 O2 '
_chemical_formula_sum 'C22 H24 B2 F4 N2 O2'
_chemical_formula_weight 446.06
_chemical_melting_point 143.0(10)
_space_group_IT_number 14
_symmetry_cell_setting monoclinic
_symmetry_space_group_name_Hall '-P 2yab'
_symmetry_space_group_name_H-M 'P 1 21/a 1'
_cell_angle_alpha 90
_cell_angle_beta 111.75(1)
_cell_angle_gamma 90
_cell_formula_units_Z 4
_cell_length_a 14.685(2)
_cell_length_b 8.679(3)
_cell_length_c 17.769(3)
_cell_measurement_temperature 289.2
_cell_volume 2103.4(7)
_diffrn_ambient_temperature 289.2
_exptl_crystal_density_diffrn 1.408
_refine_ls_R_factor_obs 0.1181
_refine_ls_wR_factor_obs 0.0945
_cod_depositor_comments
;
The following automatic conversions were performed:

'_chemical_melting_point' value '142-144' was changed to '143.0(10)'
- the average value was taken and precision was estimated.

Automatic conversion script
Id: cif_fix_values 1646 2011-03-28 12:23:43Z adriana 
;
_cod_original_sg_symbol_H-M 'P 21/a'
_cod_original_formula_sum 'C22 H24 B2 F4 N2 O2 '
_cod_database_code 7050801

loop_
_symmetry_equiv_pos_as_xyz
'  +x,  +y,  +z'
'1/2-x,1/2+y,  -z'
'  -x,  -y,  -z'
'1/2+x,1/2-y,  +z'

loop_
_atom_site_aniso_label
_atom_site_aniso_U_11
_atom_site_aniso_U_22
_atom_site_aniso_U_33
_atom_site_aniso_U_12
_atom_site_aniso_U_13
_atom_site_aniso_U_23
F(1) 0.027(2) 0.064(3) 0.059(3) -0.005(2) 0.020(2) -0.031(3)
F(2) 0.052(3) 0.057(3) 0.038(3) -0.022(2) 0.013(2) 0.006(2)
F(3) 0.043(3) 0.071(4) 0.082(3) 0.025(2) 0.004(2) -0.024(3)
F(4) 0.112(4) 0.044(3) 0.058(3) -0.001(3) 0.023(3) 0.013(2)
O(1) 0.030(2) 0.032(3) 0.028(2) 0.001(2) 0.013(2) -0.004(2)
O(2) 0.012(2) 0.021(3) 0.022(2) 0.007(2) 0.000(2) 0.000(2)
N(1) 0.017(3) 0.017(3) 0.032(3) -0.001(3) 0.012(3) -0.004(3)
N(2) 0.003(3) -0.004(3) 0.014(3) 0.006(2) 0.007(2) -0.002(3)
C(1) 0.025(3) 0.025(4) 0.028(4) 0.005(3) 0.011(3) -0.002(3)
C(2) 0.024(3) 0.023(3) 0.029(4) 0.002(3) 0.010(3) 0.001(3)
C(3) 0.030(4) 0.021(4) 0.042(4) 0.003(3) 0.004(3) 0.001(3)
C(4) 0.029(3) 0.025(4) 0.036(4) 0.004(3) 0.012(3) 0.002(3)
C(5) 0.037(4) 0.039(4) 0.028(4) 0.004(3) 0.004(3) 0.001(3)
C(6) 0.051(5) 0.049(5) 0.036(4) -0.003(4) 0.000(4) 0.007(4)
C(7) 0.041(4) 0.044(5) 0.059(5) -0.005(4) 0.008(4) -0.003(4)
C(8) 0.035(4) 0.036(5) 0.077(6) 0.007(4) 0.016(4) -0.007(4)
C(9) 0.023(3) 0.035(4) 0.055(5) 0.006(3) 0.009(3) 0.002(4)
C(10) 0.052(4) 0.052(5) 0.033(4) -0.008(4) 0.010(4) -0.014(4)
C(11) 0.032(4) 0.039(5) 0.060(5) -0.010(4) 0.003(4) -0.007(4)
C(12) 0.033(4) 0.027(4) 0.031(4) -0.005(3) 0.014(3) 0.003(3)
C(13) 0.020(3) 0.033(4) 0.033(4) -0.001(3) 0.013(3) 0.005(3)
C(14) 0.039(4) 0.025(4) 0.046(4) -0.023(3) 0.025(3) -0.013(3)
C(15) 0.039(4) 0.035(4) 0.023(4) -0.005(3) 0.012(3) -0.004(3)
C(16) 0.043(4) 0.051(5) 0.037(4) -0.003(4) 0.015(4) -0.002(4)
C(17) 0.068(6) 0.051(5) 0.031(4) -0.007(5) 0.014(4) 0.004(4)
C(18) 0.081(7) 0.054(6) 0.049(5) -0.021(5) 0.037(5) -0.001(5)
C(19) 0.056(5) 0.057(6) 0.047(5) -0.005(4) 0.029(4) 0.000(4)
C(20) 0.033(4) 0.047(5) 0.042(4) 0.005(4) 0.020(3) 0.006(4)
C(21) 0.030(4) 0.032(4) 0.016(4) 0.000(3) -0.002(3) -0.006(3)
C(22) 0.074(6) 0.035(5) 0.059(5) 0.009(4) 0.027(5) 0.000(4)
B(1) 0.012(4) 0.019(4) 0.010(4) -0.006(4) 0.003(3) -0.002(4)
B(2) 0.018(4) 0.029(5) 0.016(4) 0.015(4) 0.011(4) 0.009(4)

loop_
_atom_site_label
_atom_site_fract_x
_atom_site_fract_y
_atom_site_fract_z
_atom_site_U_iso_or_equiv
_atom_site_thermal_displace_type
_atom_site_calc_flag
_atom_site_calc_attached_atom
_atom_site_occupancy
_atom_site_refinement_flags
F1 1.0097(3) 0.3173(5) 0.6692(2) 0.049(1) Uani d . 0.94 .
F2 0.9278(3) 0.5385(5) 0.6217(2) 0.050(1) Uani d . 0.94 .
F3 0.9895(3) -0.0321(5) 0.7957(3) 0.071(2) Uani d . 1.00 .
F4 0.8754(4) -0.0908(5) 0.8476(3) 0.073(2) Uani d . 1.00 .
O1 0.8507(3) 0.3292(5) 0.6586(2) 0.029(1) Uani d . 1.00 .
O2 0.9064(3) 0.1688(5) 0.8235(3) 0.020(1) Uani d . 0.88 .
N1 0.9796(4) 0.4874(6) 0.7624(3) 0.021(2) Uani d . 0.87 .
N2 0.8195(4) -0.0126(6) 0.7104(3) 0.0034 Uani d . 0.70 .
C1 0.7812(4) 0.3749(7) 0.6917(4) 0.025(2) Uani d . 1.00 .
C2 0.8319(4) 0.4209(7) 0.7821(4) 0.025(2) Uani d . 1.00 .
C3 0.9331(5) 0.4850(7) 0.8102(4) 0.034(2) Uani d . 1.00 .
C4 0.7047(4) 0.4802(7) 0.6352(4) 0.030(2) Uani d . 1.00 .
C5 0.6992(5) 0.5074(8) 0.5569(4) 0.037(2) Uani d . 1.00 .
C6 0.6303(6) 0.6075(9) 0.5061(4) 0.050(2) Uani d . 1.00 .
C7 0.5625(5) 0.6831(9) 0.5305(5) 0.051(2) Uani d . 1.00 .
C8 0.5652(5) 0.6525(9) 0.6076(5) 0.051(2) Uani d . 1.00 .
C9 0.6341(4) 0.5505(8) 0.6611(4) 0.039(2) Uani d . 1.00 .
C10 0.9744(5) 0.5399(9) 0.8963(4) 0.047(2) Uani d . 1.00 .
C11 1.0773(5) 0.5632(9) 0.7854(5) 0.048(2) Uani d . 1.00 .
C12 0.8191(5) 0.2507(8) 0.8094(4) 0.030(2) Uani d . 1.00 .
C13 0.7437(4) 0.2260(7) 0.7220(4) 0.028(2) Uani d . 1.00 .
C14 0.7509(5) 0.0812(8) 0.6773(4) 0.034(2) Uani d . 1.00 .
C15 0.7844(5) 0.2418(8) 0.8798(4) 0.032(2) Uani d . 1.00 .
C16 0.8466(5) 0.1839(9) 0.9549(4) 0.044(2) Uani d . 1.00 .
C17 0.8178(6) 0.1818(10) 1.0205(4) 0.052(3) Uani d . 0.98 .
C18 0.7242(7) 0.235(1) 1.0123(5) 0.058(3) Uani d . 0.99 .
C19 0.6629(6) 0.2903(9) 0.9393(5) 0.050(3) Uani d . 1.00 .
C20 0.6922(5) 0.2945(8) 0.8734(4) 0.039(2) Uani d . 1.00 .
C21 0.6736(5) 0.0682(8) 0.5930(4) 0.029(2) Uani d . 0.90 .
C22 0.8264(6) -0.1555(9) 0.6689(5) 0.055(3) Uani d . 1.00 .
B1 0.9388(5) 0.4140(10) 0.6750(5) 0.014(2) Uani d . 0.78 .
B2 0.9006(6) 0.014(1) 0.7982(5) 0.020(2) Uani d . 0.80 .
H1 0.7915 0.4903 0.8024 0.0342 Uiso calc . 1.00 .
H2 0.7511 0.4544 0.5389 0.0523 Uiso calc . 1.00 .
H3 0.6177 0.6250 0.4439 0.0701 Uiso calc . 1.00 .
H4 0.510(7) 0.76(1) 0.496(6) 0.12(3) Uiso calc . 1.00 .
H5 0.5244 0.7028 0.6363 0.0903 Uiso calc . 1.00 .
H6 0.630(7) 0.53(1) 0.724(6) 0.13(3) Uiso calc . 1.00 .
H7 0.9387 0.4830 0.9373 0.0713 Uiso calc . 1.00 .
H8 1.0468 0.5205 0.9237 0.0819 Uiso calc . 1.00 .
H9 0.9711 0.6401 0.9059 0.1027 Uiso calc . 1.00 .
H10 1.1289 0.5095 0.8339 0.0700 Uiso calc . 1.00 .
H11 1.100(6) 0.58(1) 0.738(5) 0.10(1) Uiso calc . 1.00 .
H12 1.0798 0.6797 0.8103 0.0667 Uiso calc . 1.00 .
H13 0.6757 0.2436 0.7223 0.0158 Uiso calc . 1.00 .
H14 0.9165 0.1425 0.9619 0.0544 Uiso calc . 1.00 .
H15 0.8608 0.1413 1.0713 0.0796 Uiso calc . 1.00 .
H16 0.6972 0.2139 1.0596 0.0820 Uiso calc . 1.00 .
H17 0.5941 0.3215 0.9328 0.0814 Uiso calc . 1.00 .
H18 0.6484 0.3356 0.8124 0.0493 Uiso calc . 1.00 .
H19 0.684(8) 0.15(1) 0.558(7) 0.16(4) Uiso calc . 1.00 .
H20 0.613(8) 0.04(1) 0.593(6) 0.15(3) Uiso calc . 1.00 .
H21 0.685(3) 0.037(5) 0.570(2) -0.03(1) Uiso calc . 1.00 .
H22 0.8392 -0.1378 0.6273 0.0404 Uiso calc . 1.00 .
H23 0.78(1) -0.16(2) 0.66(1) 0.31(7) Uiso calc . 1.00 .
H24 0.8587 -0.2437 0.7084 0.0878 Uiso calc . 1.00 .

loop_
_geom_bond_atom_site_label_1
_geom_bond_atom_site_label_2
_geom_bond_distance
_geom_bond_site_symmetry_1
_geom_bond_site_symmetry_2
_geom_bond_publ_flag
F(1) B(1) 1.371(9) 1_555 1_555 yes
F(2) B(1) 1.406(9) 1_555 1_555 yes
F(3) B(2) 1.383(8) 1_555 1_555 yes
F(4) B(2) 1.408(9) 1_555 1_555 yes
O(1) C(1) 1.411(7) 1_555 1_555 yes
O(1) B(1) 1.422(8) 1_555 1_555 yes
O(2) C(12) 1.404(7) 1_555 1_555 yes
O(2) B(2) 1.406(10) 1_555 1_555 yes
N(1) C(3) 1.272(8) 1_555 1_555 yes
N(1) C(11) 1.492(8) 1_555 1_555 yes
N(1) B(1) 1.577(9) 1_555 1_555 yes
N(2) C(14) 1.258(8) 1_555 1_555 yes
N(2) C(22) 1.465(9) 1_555 1_555 yes
N(2) B(2) 1.590(10) 1_555 1_555 yes
N(2) H(22) 1.940 1_555 1_555 no
C(1) C(2) 1.552(8) 1_555 1_555 yes
C(1) C(4) 1.506(8) 1_555 1_555 yes
C(1) C(13) 1.575(8) 1_555 1_555 yes
C(2) C(3) 1.490(8) 1_555 1_555 yes
C(2) C(12) 1.587(9) 1_555 1_555 yes
C(2) H(1) 1.002 1_555 1_555 no
C(3) C(10) 1.498(9) 1_555 1_555 yes
C(4) C(5) 1.384(8) 1_555 1_555 yes
C(4) C(9) 1.418(8) 1_555 1_555 yes
C(5) C(6) 1.384(9) 1_555 1_555 yes
C(5) H(2) 1.038 1_555 1_555 no
C(6) C(7) 1.39(1) 1_555 1_555 yes
C(6) H(3) 1.062 1_555 1_555 no
C(7) C(8) 1.38(1) 1_555 1_555 yes
C(7) H(4) 1.038 1_555 1_555 no
C(8) C(9) 1.413(9) 1_555 1_555 yes
C(8) H(5) 1.018 1_555 1_555 no
C(9) H(6) 1.163 1_555 1_555 no
C(10) H(7) 1.155 1_555 1_555 no
C(10) H(8) 1.006 1_555 1_555 no
C(10) H(9) 0.891 1_555 1_555 no
C(11) H(10) 1.025 1_555 1_555 no
C(11) H(11) 1.034 1_555 1_555 no
C(11) H(12) 1.099 1_555 1_555 no
C(12) C(13) 1.552(8) 1_555 1_555 yes
C(12) C(15) 1.519(8) 1_555 1_555 yes
C(13) C(14) 1.511(8) 1_555 1_555 yes
C(13) H(13) 1.013 1_555 1_555 no
C(14) C(21) 1.512(9) 1_555 1_555 yes
C(15) C(16) 1.402(9) 1_555 1_555 yes
C(15) C(20) 1.392(9) 1_555 1_555 yes
C(16) C(17) 1.379(10) 1_555 1_555 yes
C(16) H(14) 1.051 1_555 1_555 no
C(17) C(18) 1.40(1) 1_555 1_555 yes
C(17) H(15) 0.956 1_555 1_555 no
C(18) C(19) 1.36(1) 1_555 1_555 yes
C(18) H(16) 1.069 1_555 1_555 no
C(19) C(20) 1.390(9) 1_555 1_555 yes
C(19) H(17) 1.011 1_555 1_555 no
C(20) H(18) 1.094 1_555 1_555 no
C(21) H(19) 0.994 1_555 1_555 no
C(21) H(20) 0.940 1_555 1_555 no
C(21) H(21) 0.956 1_555 1_555 no
C(22) H(22) 0.842 1_555 1_555 no
C(22) H(24) 1.028 1_555 1_555 no
